data_4069288
loop_
_publ_author_name
'Hao, Jingjun'
'Song, Haibin'
'Cui, Chunming'

_publ_section_title
;
 Monomeric and Linear Polymeric Samarium(II) Complexes of the
 2-(N-Arylimino)pyrrolide Ligand
;
_journal_issue 10
_journal_name_full Organometallics
_journal_page_first 3100
_journal_paper_doi 10.1021/om9001236
_journal_volume 28
_journal_year 2009
_chemical_formula_sum 'C42 H60 N4 O0.5 Sm'
_chemical_formula_weight 779.29
_chemical_name_systematic
; 
 ? 
;
_space_group_IT_number 114
_symmetry_cell_setting tetragonal
_symmetry_space_group_name_Hall 'P -4 2n'
_symmetry_space_group_name_H-M 'P -4 21 c'
_atom_sites_solution_hydrogens geom
_atom_sites_solution_primary direct
_atom_sites_solution_secondary difmap
_audit_creation_method SHELXL-97
_cell_angle_alpha 90.00
_cell_angle_beta 90.00
_cell_angle_gamma 90.00
_cell_formula_units_Z 8
_cell_length_a 18.045(3)
_cell_length_b 18.045(3)
_cell_length_c 26.868(5)
_cell_measurement_reflns_used 13457
_cell_measurement_temperature 113(2)
_cell_measurement_theta_max 26.115
_cell_measurement_theta_min 1.516
_cell_volume 8749(3)
_computing_cell_refinement crystalclear
_computing_data_collection crystalclear
_computing_data_reduction crystalclear
_computing_molecular_graphics 'Bruker SHELXTL'
_computing_publication_material 'Bruker SHELXTL'
_computing_structure_refinement 'SHELXL-97 (Sheldrick, 1997)'
_computing_structure_solution 'SHELXS-97 (Sheldrick, 1990)'
_diffrn_ambient_temperature 113(2)
_diffrn_measured_fraction_theta_full 0.999
_diffrn_measured_fraction_theta_max 0.999
_diffrn_measurement_device_type 'rigaku saturn'
_diffrn_measurement_method '\w scans'
_diffrn_radiation_monochromator confocal
_diffrn_radiation_source 'rotating anode'
_diffrn_radiation_type MoK\a
_diffrn_radiation_wavelength 0.71073
_diffrn_reflns_av_R_equivalents 0.0907
_diffrn_reflns_av_sigmaI/netI 0.0711
_diffrn_reflns_limit_h_max 20
_diffrn_reflns_limit_h_min -21
_diffrn_reflns_limit_k_max 19
_diffrn_reflns_limit_k_min -21
_diffrn_reflns_limit_l_max 31
_diffrn_reflns_limit_l_min -23
_diffrn_reflns_number 42127
_diffrn_reflns_theta_full 25.02
_diffrn_reflns_theta_max 25.02
_diffrn_reflns_theta_min 1.36
_diffrn_standards_decay_% 0
_diffrn_standards_interval_count 0
_diffrn_standards_interval_time 0
_diffrn_standards_number 0
_exptl_absorpt_coefficient_mu 1.373
_exptl_absorpt_correction_T_max 0.8526
_exptl_absorpt_correction_T_min 0.7902
_exptl_absorpt_correction_type multi-scan
_exptl_absorpt_process_details crystalclear
_exptl_crystal_density_diffrn 1.183
_exptl_crystal_density_method 'not measured'
_exptl_crystal_F_000 3248
_exptl_crystal_size_max 0.18
_exptl_crystal_size_mid 0.16
_exptl_crystal_size_min 0.12
_refine_diff_density_max 2.750
_refine_diff_density_min -1.541
_refine_diff_density_rms 0.191
_refine_ls_abs_structure_details 'Flack H D (1983), Acta Cryst. A39, 876-881'
_refine_ls_abs_structure_Flack -0.01(4)
_refine_ls_extinction_method none
_refine_ls_goodness_of_fit_ref 1.074
_refine_ls_hydrogen_treatment constr
_refine_ls_matrix_type full
_refine_ls_number_parameters 460
_refine_ls_number_reflns 7720
_refine_ls_number_restraints 84
_refine_ls_restrained_S_all 1.083
_refine_ls_R_factor_all 0.0993
_refine_ls_R_factor_gt 0.0823
_refine_ls_shift/su_max 0.002
_refine_ls_shift/su_mean 0.000
_refine_ls_structure_factor_coef Fsqd
_refine_ls_weighting_details 'calc w=1/[\s^2^(Fo^2^)+(0.1607P)^2^+13.5031P] where P=(Fo^2^+2Fc^2^)/3'
_refine_ls_weighting_scheme calc
_refine_ls_wR_factor_gt 0.2355
_refine_ls_wR_factor_ref 0.2544
_reflns_number_gt 6238
_reflns_number_total 7720
_reflns_threshold_expression >2sigma(I)
_cod_data_source_file om9001236_si_002.cif
_cod_data_source_block r80918d
_cod_depositor_comments
;
The following automatic conversions were performed:

'_symmetry_cell_setting' value 'Tetragonal' changed to 'tetragonal'
according to /home/saulius/struct/CIF-dictionaries/cif_core.dic
dictionary named 'cif_core.dic' version 2.4.2 from
2011-04-26.

'_exptl_absorpt_correction_type' value 'MULTI-SCAN'
changed to 'multi-scan' according to
/home/saulius/struct/CIF-dictionaries/cif_core.dic dictionary named
'cif_core.dic' version 2.4.2 from
2011-04-26.

'_refine_ls_hydrogen_treatment' value 'CONSTR' changed
to 'constr' according to
/home/saulius/struct/CIF-dictionaries/cif_core.dic dictionary named
'cif_core.dic' version 2.4.2 from 2011-04-26.

Automatic conversion script
Id: cif_fix_values 1715 2011-07-08 13:25:40Z adriana 
;
_cod_original_cell_volume 8748(3)
_cod_original_sg_symbol_H-M P-42(1)c
_cod_original_formula_sum 'C42 H60 N4 O0.50 Sm'
_cod_database_code 4069288

loop_
_symmetry_equiv_pos_as_xyz
'x, y, z'
'-x, -y, z'
'y, -x, -z'
'-y, x, -z'
'-x+1/2, y+1/2, -z+1/2'
'x+1/2, -y+1/2, -z+1/2'
'-y+1/2, -x+1/2, z+1/2'
'y+1/2, x+1/2, z+1/2'

loop_
_atom_site_label
_atom_site_type_symbol
_atom_site_fract_x
_atom_site_fract_y
_atom_site_fract_z
_atom_site_U_iso_or_equiv
_atom_site_adp_type
_atom_site_occupancy
_atom_site_symmetry_multiplicity
_atom_site_calc_flag
_atom_site_refinement_flags
_atom_site_disorder_assembly
_atom_site_disorder_group
Sm1 Sm 0.88387(3) 0.50707(3) 0.14297(2) 0.0436(2) Uani 1 1 d . . .
O1 O 1.0035(9) 0.5355(8) 0.1605(7) 0.062(4) Uani 0.50 1 d PU . .
N1 N 0.7993(5) 0.5488(5) 0.0717(4) 0.049(2) Uani 1 1 d . . .
N2 N 0.8558(5) 0.6417(5) 0.1520(3) 0.040(2) Uani 1 1 d . . .
N3 N 0.7972(5) 0.4610(5) 0.2097(4) 0.046(2) Uani 1 1 d . . .
N4 N 0.8505(5) 0.3752(6) 0.1256(4) 0.048(2) Uani 1 1 d . . .
C1 C 0.7702(6) 0.5141(7) 0.0252(5) 0.050(3) Uani 1 1 d . . .
C2 C 0.7107(7) 0.4618(7) 0.0307(6) 0.063(4) Uani 1 1 d . . .
C3 C 0.6865(10) 0.4283(11) -0.0140(9) 0.097(7) Uani 1 1 d . . .
H3A H 0.6492 0.3928 -0.0115 0.117 Uiso 1 1 calc R . .
C4 C 0.7122(13) 0.4429(14) -0.0596(10) 0.125(10) Uani 1 1 d . . .
H4A H 0.6929 0.4193 -0.0875 0.150 Uiso 1 1 calc R . .
C5 C 0.7727(10) 0.4982(15) -0.0642(6) 0.103(7) Uani 1 1 d . . .
H5A H 0.7931 0.5083 -0.0952 0.124 Uiso 1 1 calc R . .
C6 C 0.7997(8) 0.5363(10) -0.0210(6) 0.075(5) Uani 1 1 d . . .
C7 C 0.8607(9) 0.5959(10) -0.0272(6) 0.075(4) Uani 1 1 d . . .
H7A H 0.8845 0.6030 0.0052 0.090 Uiso 1 1 calc R . .
C8 C 0.8300(10) 0.6679(11) -0.0432(9) 0.106(7) Uani 1 1 d . . .
H8A H 0.7919 0.6830 -0.0204 0.159 Uiso 1 1 calc R . .
H8B H 0.8094 0.6632 -0.0760 0.159 Uiso 1 1 calc R . .
H8C H 0.8688 0.7044 -0.0435 0.159 Uiso 1 1 calc R . .
C9 C 0.9211(9) 0.5759(17) -0.0648(7) 0.124(10) Uani 1 1 d . . .
H9A H 0.9420 0.5286 -0.0564 0.186 Uiso 1 1 calc R . .
H9B H 0.9592 0.6129 -0.0641 0.186 Uiso 1 1 calc R . .
H9C H 0.9000 0.5735 -0.0976 0.186 Uiso 1 1 calc R . .
C10 C 0.6712(7) 0.4452(8) 0.0791(6) 0.064(4) Uani 1 1 d . . .
H10A H 0.7041 0.4611 0.1061 0.077 Uiso 1 1 calc R . .
C11 C 0.6573(11) 0.3649(9) 0.0862(7) 0.106(7) Uani 1 1 d . . .
H11A H 0.7036 0.3386 0.0858 0.158 Uiso 1 1 calc R . .
H11B H 0.6262 0.3469 0.0599 0.158 Uiso 1 1 calc R . .
H11C H 0.6332 0.3570 0.1176 0.158 Uiso 1 1 calc R . .
C12 C 0.6033(9) 0.4973(15) 0.0800(7) 0.131(10) Uani 1 1 d . . .
H12A H 0.5761 0.4899 0.1103 0.196 Uiso 1 1 calc R . .
H12B H 0.5719 0.4865 0.0520 0.196 Uiso 1 1 calc R . .
H12C H 0.6197 0.5478 0.0781 0.196 Uiso 1 1 calc R . .
C13 C 0.7832(7) 0.6205(6) 0.0754(5) 0.049(3) Uani 1 1 d . . .
H13A H 0.7514 0.6412 0.0519 0.059 Uiso 1 1 calc R . .
C14 C 0.8114(7) 0.6658(7) 0.1123(5) 0.055(3) Uani 1 1 d . . .
C15 C 0.8003(8) 0.7466(8) 0.1164(6) 0.066(4) Uani 1 1 d . . .
H15A H 0.8179 0.7717 0.0868 0.080 Uiso 1 1 calc R . .
H15B H 0.7484 0.7583 0.1212 0.080 Uiso 1 1 calc R . .
C16 C 0.8409(8) 0.7670(7) 0.1570(5) 0.057(3) Uani 1 1 d . . .
H16A H 0.8091 0.7910 0.1812 0.069 Uiso 1 1 calc R . .
H16B H 0.8790 0.8020 0.1471 0.069 Uiso 1 1 calc R . .
C17 C 0.8740(6) 0.7042(7) 0.1785(6) 0.063(4) Uani 1 1 d . . .
C18 C 0.9249(7) 0.7030(11) 0.2254(6) 0.072(5) Uani 1 1 d . . .
C19 C 1.0087(9) 0.7100(13) 0.2096(8) 0.114(7) Uani 1 1 d . . .
H19A H 1.0155 0.7545 0.1904 0.171 Uiso 1 1 calc R . .
H19B H 1.0224 0.6679 0.1898 0.171 Uiso 1 1 calc R . .
H19C H 1.0393 0.7120 0.2388 0.171 Uiso 1 1 calc R . .
C20 C 0.9114(15) 0.7769(15) 0.2545(9) 0.153(12) Uani 1 1 d . . .
H20A H 0.9227 0.8182 0.2334 0.229 Uiso 1 1 calc R . .
H20B H 0.9427 0.7782 0.2834 0.229 Uiso 1 1 calc R . .
H20C H 0.8604 0.7795 0.2647 0.229 Uiso 1 1 calc R . .
C21 C 0.9069(9) 0.6337(9) 0.2595(8) 0.093(6) Uani 1 1 d . . .
H21A H 0.9167 0.5889 0.2414 0.139 Uiso 1 1 calc R . .
H21B H 0.8556 0.6349 0.2691 0.139 Uiso 1 1 calc R . .
H21C H 0.9374 0.6352 0.2888 0.139 Uiso 1 1 calc R . .
C22 C 0.7697(7) 0.4910(7) 0.2588(5) 0.055(3) Uani 1 1 d . . .
C23 C 0.8047(8) 0.4665(8) 0.3023(5) 0.058(3) Uani 1 1 d . . .
C24 C 0.7786(11) 0.5027(11) 0.3472(6) 0.088(5) Uani 1 1 d . . .
H24A H 0.8027 0.4920 0.3769 0.105 Uiso 1 1 calc R . .
C25 C 0.7220(10) 0.5504(11) 0.3486(7) 0.090(5) Uani 1 1 d . . .
H25A H 0.7030 0.5675 0.3787 0.108 Uiso 1 1 calc R . .
C26 C 0.6916(10) 0.5744(11) 0.3019(7) 0.090(6) Uani 1 1 d . . .
H26A H 0.6556 0.6113 0.3021 0.109 Uiso 1 1 calc R . .
C27 C 0.7138(7) 0.5449(8) 0.2560(6) 0.062(4) Uani 1 1 d . . .
C28 C 0.6735(7) 0.5636(9) 0.2096(6) 0.067(4) Uani 1 1 d . . .
H28A H 0.7009 0.5435 0.1811 0.081 Uiso 1 1 calc R . .
C29 C 0.5952(10) 0.5315(14) 0.2096(9) 0.136(10) Uani 1 1 d . . .
H29A H 0.5977 0.4786 0.2131 0.204 Uiso 1 1 calc R . .
H29B H 0.5710 0.5437 0.1788 0.204 Uiso 1 1 calc R . .
H29C H 0.5676 0.5521 0.2368 0.204 Uiso 1 1 calc R . .
C30 C 0.6666(9) 0.6506(11) 0.2035(7) 0.092(6) Uani 1 1 d . . .
H30A H 0.7152 0.6722 0.2028 0.138 Uiso 1 1 calc R . .
H30B H 0.6392 0.6706 0.2310 0.138 Uiso 1 1 calc R . .
H30C H 0.6413 0.6617 0.1730 0.138 Uiso 1 1 calc R . .
C31 C 0.8691(9) 0.4136(9) 0.3026(5) 0.072(4) Uani 1 1 d . . .
H31A H 0.8913 0.4114 0.2694 0.086 Uiso 1 1 calc R . .
C32 C 0.8450(13) 0.3364(11) 0.3186(10) 0.120(8) Uani 1 1 d . . .
H32A H 0.8069 0.3188 0.2966 0.180 Uiso 1 1 calc R . .
H32B H 0.8262 0.3382 0.3520 0.180 Uiso 1 1 calc R . .
H32C H 0.8867 0.3034 0.3172 0.180 Uiso 1 1 calc R . .
C33 C 0.9297(12) 0.4371(17) 0.3418(13) 0.163(14) Uani 1 1 d . . .
H33A H 0.9462 0.4866 0.3348 0.244 Uiso 1 1 calc R . .
H33B H 0.9710 0.4037 0.3398 0.244 Uiso 1 1 calc R . .
H33C H 0.9089 0.4353 0.3747 0.244 Uiso 1 1 calc R . .
C34 C 0.7797(7) 0.3907(7) 0.2027(5) 0.051(3) Uani 1 1 d . . .
H34A H 0.7485 0.3682 0.2258 0.061 Uiso 1 1 calc R . .
C35 C 0.8052(7) 0.3483(7) 0.1629(5) 0.051(3) Uani 1 1 d . . .
C36 C 0.7975(10) 0.2703(8) 0.1531(7) 0.087(5) Uani 1 1 d . . .
H36A H 0.7713 0.2367 0.1726 0.104 Uiso 1 1 calc R . .
C37 C 0.8336(8) 0.2547(8) 0.1122(6) 0.063(4) Uani 1 1 d . . .
H37A H 0.8361 0.2084 0.0971 0.076 Uiso 1 1 calc R . .
C38 C 0.8674(8) 0.3186(7) 0.0950(5) 0.060(3) Uani 1 1 d . A .
C39 C 0.9226(6) 0.3332(6) 0.0534(4) 0.078(5) Uani 1 1 d D . .
C40 C 0.9404(11) 0.4149(7) 0.0436(8) 0.0276(19) Uani 0.40 1 d PDU A 1
H40A H 0.9070 0.4340 0.0190 0.041 Uiso 0.40 1 calc PR A 1
H40B H 0.9905 0.4193 0.0319 0.041 Uiso 0.40 1 calc PR A 1
H40C H 0.9349 0.4425 0.0739 0.041 Uiso 0.40 1 calc PR A 1
C41 C 0.9945(12) 0.2892(13) 0.0577(14) 0.111(9) Uani 0.40 1 d PDU A 1
H41A H 0.9866 0.2396 0.0458 0.166 Uiso 0.40 1 calc PR A 1
H41B H 1.0099 0.2876 0.0919 0.166 Uiso 0.40 1 calc PR A 1
H41C H 1.0323 0.3126 0.0380 0.166 Uiso 0.40 1 calc PR A 1
C42 C 0.8771(12) 0.3034(11) 0.0083(7) 0.035(2) Uani 0.40 1 d PDU A 1
H42A H 0.8415 0.2678 0.0199 0.053 Uiso 0.40 1 calc PR A 1
H42B H 0.9100 0.2803 -0.0151 0.053 Uiso 0.40 1 calc PR A 1
H42C H 0.8518 0.3438 -0.0075 0.053 Uiso 0.40 1 calc PR A 1
C40' C 0.8991(8) 0.3725(8) 0.0060(5) 0.035(2) Uani 0.60 1 d PDU A 2
H40D H 0.8612 0.3442 -0.0104 0.052 Uiso 0.60 1 calc PR A 2
H40E H 0.9410 0.3775 -0.0158 0.052 Uiso 0.60 1 calc PR A 2
H40F H 0.8802 0.4208 0.0140 0.052 Uiso 0.60 1 calc PR A 2
C41' C 0.9870(6) 0.3843(7) 0.0770(4) 0.020(2) Uani 0.60 1 d PDU A 2
H41D H 0.9883 0.3774 0.1125 0.030 Uiso 0.60 1 calc PR A 2
H41E H 0.9770 0.4354 0.0697 0.030 Uiso 0.60 1 calc PR A 2
H41F H 1.0340 0.3706 0.0631 0.030 Uiso 0.60 1 calc PR A 2
C42' C 0.9620(14) 0.2603(7) 0.0406(9) 0.111(9) Uani 0.60 1 d PDU A 2
H42D H 0.9275 0.2270 0.0251 0.167 Uiso 0.60 1 calc PR A 2
H42E H 0.9810 0.2382 0.0705 0.167 Uiso 0.60 1 calc PR A 2
H42F H 1.0022 0.2700 0.0181 0.167 Uiso 0.60 1 calc PR A 2

loop_
_atom_site_aniso_label
_atom_site_aniso_U_11
_atom_site_aniso_U_22
_atom_site_aniso_U_33
_atom_site_aniso_U_23
_atom_site_aniso_U_13
_atom_site_aniso_U_12
Sm1 0.0316(3) 0.0408(3) 0.0584(4) 0.0051(3) -0.0056(3) -0.0021(2)
O1 0.029(6) 0.043(6) 0.115(9) -0.040(7) 0.000(7) 0.002(6)
N1 0.036(5) 0.046(5) 0.067(7) -0.006(5) -0.001(5) 0.005(4)
N2 0.041(5) 0.045(5) 0.035(5) -0.009(4) 0.004(4) 0.010(4)
N3 0.045(5) 0.044(5) 0.050(6) -0.002(4) 0.008(4) -0.005(4)
N4 0.042(5) 0.054(6) 0.047(6) 0.001(4) -0.012(4) -0.006(5)
C1 0.034(6) 0.057(8) 0.060(7) -0.025(6) -0.012(5) 0.010(5)
C2 0.037(6) 0.052(7) 0.098(11) -0.032(7) -0.030(7) 0.012(6)
C3 0.065(10) 0.090(13) 0.136(18) -0.061(13) -0.059(12) 0.021(9)
C4 0.104(17) 0.14(2) 0.13(2) -0.091(18) -0.042(15) 0.040(14)
C5 0.074(10) 0.18(2) 0.058(9) -0.060(13) -0.031(8) 0.042(13)
C6 0.040(7) 0.107(13) 0.078(11) -0.016(9) 0.001(7) 0.030(8)
C7 0.058(9) 0.098(12) 0.067(10) -0.013(8) -0.007(7) -0.003(8)
C8 0.061(10) 0.096(14) 0.162(19) 0.040(13) 0.013(11) 0.035(9)
C9 0.048(9) 0.26(3) 0.067(11) 0.012(15) 0.002(8) 0.016(13)
C10 0.046(7) 0.055(8) 0.091(11) 0.009(7) -0.026(7) 0.000(6)
C11 0.131(16) 0.066(10) 0.120(15) 0.032(10) -0.070(13) -0.049(11)
C12 0.058(10) 0.23(3) 0.105(14) 0.081(18) 0.030(9) 0.046(14)
C13 0.058(7) 0.036(6) 0.054(7) 0.006(5) 0.003(6) 0.030(5)
C14 0.046(7) 0.044(6) 0.075(9) -0.018(6) -0.003(6) 0.006(5)
C15 0.046(7) 0.059(8) 0.094(11) 0.004(8) 0.000(7) 0.015(6)
C16 0.058(8) 0.042(6) 0.073(10) -0.009(6) -0.008(6) 0.008(6)
C17 0.029(6) 0.056(8) 0.103(11) 0.006(7) -0.013(6) 0.004(5)
C18 0.039(7) 0.119(14) 0.057(9) -0.040(9) -0.006(6) 0.013(8)
C19 0.042(9) 0.15(2) 0.149(18) -0.030(15) 0.010(11) -0.024(11)
C20 0.13(2) 0.19(3) 0.14(2) -0.10(2) -0.028(17) 0.05(2)
C21 0.066(10) 0.061(10) 0.150(17) -0.014(11) -0.040(11) 0.000(8)
C22 0.047(7) 0.039(6) 0.080(8) -0.015(6) 0.007(6) -0.012(5)
C23 0.064(8) 0.063(8) 0.047(8) 0.004(6) 0.001(6) -0.009(7)
C24 0.108(13) 0.085(11) 0.070(10) -0.023(10) -0.012(9) 0.040(10)
C25 0.097(13) 0.106(13) 0.067(11) -0.024(10) -0.005(10) 0.028(10)
C26 0.073(11) 0.089(12) 0.110(15) -0.041(11) 0.008(10) 0.009(9)
C27 0.033(6) 0.066(9) 0.088(11) -0.008(7) 0.017(6) -0.010(6)
C28 0.037(7) 0.092(11) 0.073(10) 0.005(8) 0.000(6) 0.003(7)
C29 0.058(11) 0.19(3) 0.17(2) 0.047(18) -0.027(12) -0.072(13)
C30 0.060(9) 0.113(15) 0.102(13) 0.004(11) 0.018(9) 0.044(10)
C31 0.085(11) 0.083(10) 0.046(8) 0.003(7) -0.010(7) 0.022(9)
C32 0.130(18) 0.072(12) 0.16(2) 0.048(13) -0.006(16) 0.009(11)
C33 0.084(15) 0.16(2) 0.24(4) -0.08(2) -0.057(19) 0.037(15)
C34 0.042(6) 0.052(7) 0.059(8) 0.005(6) -0.002(5) -0.011(5)
C35 0.039(6) 0.058(7) 0.056(7) -0.005(6) 0.001(5) -0.007(5)
C36 0.101(13) 0.050(8) 0.110(15) -0.013(9) -0.013(11) -0.033(8)
C37 0.066(9) 0.046(7) 0.077(10) -0.012(7) 0.007(7) -0.006(6)
C38 0.057(8) 0.048(7) 0.076(9) -0.017(7) -0.011(7) 0.005(6)
C39 0.072(10) 0.085(11) 0.078(11) 0.008(9) 0.035(9) 0.018(9)
C40 0.027(2) 0.027(2) 0.028(2) 0.0005(16) 0.0008(16) 0.0008(16)
C41 0.110(11) 0.111(11) 0.111(11) 0.008(7) 0.009(7) 0.006(7)
C42 0.035(3) 0.036(3) 0.035(3) 0.001(2) 0.001(2) 0.000(2)
C40' 0.035(2) 0.035(2) 0.035(2) 0.0002(10) 0.0004(10) 0.0003(10)
C41' 0.020(2) 0.020(2) 0.020(2) 0.0005(10) 0.0001(10) 0.0007(10)
C42' 0.111(11) 0.111(11) 0.112(11) 0.008(7) 0.009(7) 0.006(7)

loop_
_atom_type_symbol
_atom_type_description
_atom_type_scat_dispersion_real
_atom_type_scat_dispersion_imag
_atom_type_scat_source
C C 0.0033 0.0016 'International Tables Vol C Tables 4.2.6.8 and 6.1.1.4'
H H 0.0000 0.0000 'International Tables Vol C Tables 4.2.6.8 and 6.1.1.4'
N N 0.0061 0.0033 'International Tables Vol C Tables 4.2.6.8 and 6.1.1.4'
O O 0.0106 0.0060 'International Tables Vol C Tables 4.2.6.8 and 6.1.1.4'
Sm Sm -0.1638 3.4418 'International Tables Vol C Tables 4.2.6.8 and 6.1.1.4'

loop_
_geom_angle_atom_site_label_1
_geom_angle_atom_site_label_2
_geom_angle_atom_site_label_3
_geom_angle
_geom_angle_site_symmetry_1
_geom_angle_site_symmetry_3
O1 Sm1 O1 33.3(8) 2_765 .
O1 Sm1 N2 120.1(5) 2_765 .
O1 Sm1 N2 87.3(4) . .
O1 Sm1 N4 86.0(5) 2_765 .
O1 Sm1 N4 118.9(4) . .
N2 Sm1 N4 153.8(3) . .
O1 Sm1 N3 107.6(5) 2_765 .
O1 Sm1 N3 121.1(6) . .
N2 Sm1 N3 97.3(3) . .
N4 Sm1 N3 70.7(3) . .
O1 Sm1 N1 143.6(6) 2_765 .
O1 Sm1 N1 131.0(6) . .
N2 Sm1 N1 70.4(3) . .
N4 Sm1 N1 89.8(3) . .
N3 Sm1 N1 105.1(4) . .
O1 O1 Sm1 75.4(13) 2_765 2_765
O1 O1 Sm1 71.4(13) 2_765 .
Sm1 O1 Sm1 138.4(7) 2_765 .
C13 N1 C1 113.2(11) . .
C13 N1 Sm1 111.1(8) . .
C1 N1 Sm1 135.4(7) . .
C17 N2 C14 106.0(9) . .
C17 N2 Sm1 143.3(7) . .
C14 N2 Sm1 110.2(7) . .
C34 N3 C22 113.0(10) . .
C34 N3 Sm1 111.3(8) . .
C22 N3 Sm1 135.0(7) . .
C38 N4 C35 108.0(11) . .
C38 N4 Sm1 141.5(9) . .
C35 N4 Sm1 110.1(8) . .
C6 C1 C2 124.0(13) . .
C6 C1 N1 119.0(12) . .
C2 C1 N1 116.9(12) . .
C3 C2 C1 115.1(17) . .
C3 C2 C10 120.0(15) . .
C1 C2 C10 124.8(12) . .
C4 C3 C2 126(2) . .
C4 C3 H3A 117.1 . .
C2 C3 H3A 117.1 . .
C3 C4 C5 117.7(17) . .
C3 C4 H4A 121.2 . .
C5 C4 H4A 121.2 . .
C6 C5 C4 120.4(19) . .
C6 C5 H5A 119.8 . .
C4 C5 H5A 119.8 . .
C1 C6 C5 116.6(18) . .
C1 C6 C7 124.2(14) . .
C5 C6 C7 119.1(17) . .
C8 C7 C9 106.5(16) . .
C8 C7 C6 112.2(14) . .
C9 C7 C6 114.4(16) . .
C8 C7 H7A 107.8 . .
C9 C7 H7A 107.8 . .
C6 C7 H7A 107.8 . .
C7 C8 H8A 109.5 . .
C7 C8 H8B 109.5 . .
H8A C8 H8B 109.5 . .
C7 C8 H8C 109.5 . .
H8A C8 H8C 109.5 . .
H8B C8 H8C 109.5 . .
C7 C9 H9A 109.5 . .
C7 C9 H9B 109.5 . .
H9A C9 H9B 109.5 . .
C7 C9 H9C 109.5 . .
H9A C9 H9C 109.5 . .
H9B C9 H9C 109.5 . .
C11 C10 C2 112.5(14) . .
C11 C10 C12 117.3(16) . .
C2 C10 C12 105.4(11) . .
C11 C10 H10A 107.0 . .
C2 C10 H10A 107.0 . .
C12 C10 H10A 107.0 . .
C10 C11 H11A 109.5 . .
C10 C11 H11B 109.5 . .
H11A C11 H11B 109.5 . .
C10 C11 H11C 109.5 . .
H11A C11 H11C 109.5 . .
H11B C11 H11C 109.5 . .
C10 C12 H12A 109.5 . .
C10 C12 H12B 109.5 . .
H12A C12 H12B 109.5 . .
C10 C12 H12C 109.5 . .
H12A C12 H12C 109.5 . .
H12B C12 H12C 109.5 . .
N1 C13 C14 123.3(12) . .
N1 C13 H13A 118.4 . .
C14 C13 H13A 118.4 . .
C13 C14 N2 124.9(11) . .
C13 C14 C15 126.0(13) . .
N2 C14 C15 109.1(11) . .
C16 C15 C14 104.7(12) . .
C16 C15 H15A 110.8 . .
C14 C15 H15A 110.8 . .
C16 C15 H15B 110.8 . .
C14 C15 H15B 110.8 . .
H15A C15 H15B 108.9 . .
C15 C16 C17 109.9(12) . .
C15 C16 H16A 109.7 . .
C17 C16 H16A 109.7 . .
C15 C16 H16B 109.7 . .
C17 C16 H16B 109.7 . .
H16A C16 H16B 108.2 . .
N2 C17 C16 110.3(12) . .
N2 C17 C18 123.3(12) . .
C16 C17 C18 126.4(13) . .
C17 C18 C20 107.5(15) . .
C17 C18 C19 110.2(14) . .
C20 C18 C19 102.5(17) . .
C17 C18 C21 110.9(13) . .
C20 C18 C21 110.6(16) . .
C19 C18 C21 114.6(15) . .
C18 C19 H19A 109.5 . .
C18 C19 H19B 109.5 . .
H19A C19 H19B 109.5 . .
C18 C19 H19C 109.5 . .
H19A C19 H19C 109.5 . .
H19B C19 H19C 109.5 . .
C18 C20 H20A 109.5 . .
C18 C20 H20B 109.5 . .
H20A C20 H20B 109.5 . .
C18 C20 H20C 109.5 . .
H20A C20 H20C 109.5 . .
H20B C20 H20C 109.5 . .
C18 C21 H21A 109.5 . .
C18 C21 H21B 109.5 . .
H21A C21 H21B 109.5 . .
C18 C21 H21C 109.5 . .
H21A C21 H21C 109.5 . .
H21B C21 H21C 109.5 . .
C23 C22 C27 125.9(13) . .
C23 C22 N3 117.9(12) . .
C27 C22 N3 116.0(13) . .
C22 C23 C24 114.0(14) . .
C22 C23 C31 123.6(12) . .
C24 C23 C31 122.1(13) . .
C25 C24 C23 124.1(15) . .
C25 C24 H24A 117.9 . .
C23 C24 H24A 117.9 . .
C24 C25 C26 117.5(16) . .
C24 C25 H25A 121.3 . .
C26 C25 H25A 121.3 . .
C27 C26 C25 123.0(17) . .
C27 C26 H26A 118.5 . .
C25 C26 H26A 118.5 . .
C26 C27 C22 115.0(16) . .
C26 C27 C28 120.9(15) . .
C22 C27 C28 123.6(13) . .
C27 C28 C29 111.6(14) . .
C27 C28 C30 110.5(14) . .
C29 C28 C30 107.6(15) . .
C27 C28 H28A 109.0 . .
C29 C28 H28A 109.0 . .
C30 C28 H28A 109.0 . .
C28 C29 H29A 109.5 . .
C28 C29 H29B 109.5 . .
H29A C29 H29B 109.5 . .
C28 C29 H29C 109.5 . .
H29A C29 H29C 109.5 . .
H29B C29 H29C 109.5 . .
C28 C30 H30A 109.5 . .
C28 C30 H30B 109.5 . .
H30A C30 H30B 109.5 . .
C28 C30 H30C 109.5 . .
H30A C30 H30C 109.5 . .
H30B C30 H30C 109.5 . .
C23 C31 C32 111.3(15) . .
C23 C31 C33 111.7(14) . .
C32 C31 C33 104.8(18) . .
C23 C31 H31A 109.6 . .
C32 C31 H31A 109.6 . .
C33 C31 H31A 109.6 . .
C31 C32 H32A 109.5 . .
C31 C32 H32B 109.5 . .
H32A C32 H32B 109.5 . .
C31 C32 H32C 109.5 . .
H32A C32 H32C 109.5 . .
H32B C32 H32C 109.5 . .
C31 C33 H33A 109.5 . .
C31 C33 H33B 109.5 . .
H33A C33 H33B 109.5 . .
C31 C33 H33C 109.5 . .
H33A C33 H33C 109.5 . .
H33B C33 H33C 109.5 . .
N3 C34 C35 123.9(12) . .
N3 C34 H34A 118.0 . .
C35 C34 H34A 118.0 . .
N4 C35 C34 123.9(12) . .
N4 C35 C36 105.7(12) . .
C34 C35 C36 130.1(14) . .
C37 C36 C35 108.3(14) . .
C37 C36 H36A 125.8 . .
C35 C36 H36A 125.8 . .
C36 C37 C38 108.7(13) . .
C36 C37 H37A 125.6 . .
C38 C37 H37A 125.6 . .
N4 C38 C37 109.2(13) . .
N4 C38 C39 117.7(11) . .
C37 C38 C39 132.8(12) . .
C40' C39 C38 121.0(11) . .
C40' C39 C41 123.0(16) . .
C38 C39 C41 114.3(17) . .
C40' C39 C40 57.7(9) . .
C38 C39 C40 115.5(12) . .
C41 C39 C40 109.6(9) . .
C40' C39 C42' 110.0(9) . .
C38 C39 C42' 108.7(14) . .
C41 C39 C42' 34.6(12) . .
C40 C39 C42' 133.6(14) . .
C40' C39 C42 50.4(9) . .
C38 C39 C42 99.5(12) . .
C41 C39 C42 109.1(9) . .
C40 C39 C42 108.0(8) . .
C42' C39 C42 77.0(11) . .
C40' C39 C41' 105.3(7) . .
C38 C39 C41' 106.3(9) . .
C41 C39 C41' 69.9(11) . .
C40 C39 C41' 50.7(9) . .
C42' C39 C41' 104.2(8) . .
C42 C39 C41' 151.9(11) . .
C39 C40 H40A 109.5 . .
C39 C40 H40B 109.5 . .
H40A C40 H40B 109.5 . .
C39 C40 H40C 109.5 . .
H40A C40 H40C 109.5 . .
H40B C40 H40C 109.5 . .
C39 C41 H41A 109.5 . .
C39 C41 H41B 109.5 . .
H41A C41 H41B 109.5 . .
C39 C41 H41C 109.5 . .
H41A C41 H41C 109.5 . .
H41B C41 H41C 109.5 . .
C39 C42 H42A 109.5 . .
C39 C42 H42B 109.5 . .
H42A C42 H42B 109.5 . .
C39 C42 H42C 109.5 . .
H42A C42 H42C 109.5 . .
H42B C42 H42C 109.5 . .
C39 C40' H40D 109.5 . .
C39 C40' H40E 109.5 . .
H40D C40' H40E 109.5 . .
C39 C40' H40F 109.5 . .
H40D C40' H40F 109.5 . .
H40E C40' H40F 109.5 . .
C39 C41' H41D 109.5 . .
C39 C41' H41E 109.5 . .
H41D C41' H41E 109.5 . .
C39 C41' H41F 109.5 . .
H41D C41' H41F 109.5 . .
H41E C41' H41F 109.5 . .
C39 C42' H42D 109.5 . .
C39 C42' H42E 109.5 . .
H42D C42' H42E 109.5 . .
C39 C42' H42F 109.5 . .
H42D C42' H42F 109.5 . .
H42E C42' H42F 109.5 . .

loop_
_geom_bond_atom_site_label_1
_geom_bond_atom_site_label_2
_geom_bond_distance
_geom_bond_site_symmetry_2
Sm1 O1 2.222(15) 2_765
Sm1 O1 2.269(16) .
Sm1 N2 2.493(9) .
Sm1 N4 2.498(10) .
Sm1 N3 2.521(9) .
Sm1 N1 2.562(11) .
O1 O1 1.29(3) 2_765
O1 Sm1 2.222(15) 2_765
N1 C13 1.329(14) .
N1 C1 1.492(15) .
N2 C17 1.373(16) .
N2 C14 1.403(16) .
N3 C34 1.320(15) .
N3 C22 1.509(16) .
N4 C38 1.347(16) .
N4 C35 1.381(15) .
C1 C6 1.41(2) .
C1 C2 1.437(19) .
C2 C3 1.42(2) .
C2 C10 1.51(2) .
C3 C4 1.34(3) .
C3 H3A 0.9300 .
C4 C5 1.48(3) .
C4 H4A 0.9300 .
C5 C6 1.43(2) .
C5 H5A 0.9300 .
C6 C7 1.55(2) .
C7 C8 1.48(2) .
C7 C9 1.53(2) .
C7 H7A 0.9800 .
C8 H8A 0.9600 .
C8 H8B 0.9600 .
C8 H8C 0.9600 .
C9 H9A 0.9600 .
C9 H9B 0.9600 .
C9 H9C 0.9600 .
C10 C11 1.48(2) .
C10 C12 1.54(2) .
C10 H10A 0.9800 .
C11 H11A 0.9600 .
C11 H11B 0.9600 .
C11 H11C 0.9600 .
C12 H12A 0.9600 .
C12 H12B 0.9600 .
C12 H12C 0.9600 .
C13 C14 1.384(18) .
C13 H13A 0.9300 .
C14 C15 1.475(18) .
C15 C16 1.363(19) .
C15 H15A 0.9700 .
C15 H15B 0.9700 .
C16 C17 1.405(18) .
C16 H16A 0.9700 .
C16 H16B 0.9700 .
C17 C18 1.56(2) .
C18 C20 1.56(2) .
C18 C19 1.58(2) .
C18 C21 1.59(3) .
C19 H19A 0.9600 .
C19 H19B 0.9600 .
C19 H19C 0.9600 .
C20 H20A 0.9600 .
C20 H20B 0.9600 .
C20 H20C 0.9600 .
C21 H21A 0.9600 .
C21 H21B 0.9600 .
C21 H21C 0.9600 .
C22 C23 1.40(2) .
C22 C27 1.405(19) .
C23 C24 1.451(19) .
C23 C31 1.50(2) .
C24 C25 1.34(2) .
C24 H24A 0.9300 .
C25 C26 1.44(3) .
C25 H25A 0.9300 .
C26 C27 1.40(2) .
C26 H26A 0.9300 .
C27 C28 1.48(2) .
C28 C29 1.53(2) .
C28 C30 1.58(2) .
C28 H28A 0.9800 .
C29 H29A 0.9600 .
C29 H29B 0.9600 .
C29 H29C 0.9600 .
C30 H30A 0.9600 .
C30 H30B 0.9600 .
C30 H30C 0.9600 .
C31 C32 1.52(2) .
C31 C33 1.58(3) .
C31 H31A 0.9800 .
C32 H32A 0.9600 .
C32 H32B 0.9600 .
C32 H32C 0.9600 .
C33 H33A 0.9600 .
C33 H33B 0.9600 .
C33 H33C 0.9600 .
C34 C35 1.395(18) .
C34 H34A 0.9300 .
C35 C36 1.438(19) .
C36 C37 1.31(2) .
C36 H36A 0.9300 .
C37 C38 1.38(2) .
C37 H37A 0.9300 .
C38 C39 1.521(18) .
C39 C40' 1.519(9) .
C39 C41 1.525(10) .
C39 C40 1.531(9) .
C39 C42' 1.534(9) .
C39 C42 1.558(9) .
C39 C41' 1.613(9) .
C40 H40A 0.9600 .
C40 H40B 0.9600 .
C40 H40C 0.9600 .
C41 H41A 0.9600 .
C41 H41B 0.9600 .
C41 H41C 0.9600 .
C42 H42A 0.9600 .
C42 H42B 0.9600 .
C42 H42C 0.9600 .
C40' H40D 0.9600 .
C40' H40E 0.9600 .
C40' H40F 0.9600 .
C41' H41D 0.9600 .
C41' H41E 0.9600 .
C41' H41F 0.9600 .
C42' H42D 0.9600 .
C42' H42E 0.9600 .
C42' H42F 0.9600 .

loop_
_geom_torsion_atom_site_label_1
_geom_torsion_atom_site_label_2
_geom_torsion_atom_site_label_3
_geom_torsion_atom_site_label_4
_geom_torsion
_geom_torsion_site_symmetry_1
_geom_torsion_site_symmetry_4
N2 Sm1 O1 O1 170.8(4) . 2_765
N4 Sm1 O1 O1 -9.9(4) . 2_765
N3 Sm1 O1 O1 73.9(5) . 2_765
N1 Sm1 O1 O1 -128.2(5) . 2_765
O1 Sm1 O1 Sm1 38.6(16) 2_765 2_765
N2 Sm1 O1 Sm1 -150.6(14) . 2_765
N4 Sm1 O1 Sm1 28.8(16) . 2_765
N3 Sm1 O1 Sm1 112.5(13) . 2_765
N1 Sm1 O1 Sm1 -89.6(14) . 2_765
O1 Sm1 N1 C13 -114.5(11) 2_765 .
O1 Sm1 N1 C13 -68.0(10) . .
N2 Sm1 N1 C13 0.0(8) . .
N4 Sm1 N1 C13 162.4(9) . .
N3 Sm1 N1 C13 92.5(9) . .
O1 Sm1 N1 C1 58.5(14) 2_765 .
O1 Sm1 N1 C1 105.0(11) . .
N2 Sm1 N1 C1 173.0(12) . .
N4 Sm1 N1 C1 -24.6(11) . .
N3 Sm1 N1 C1 -94.5(11) . .
O1 Sm1 N2 C17 -30.3(16) 2_765 .
O1 Sm1 N2 C17 -36.1(15) . .
N4 Sm1 N2 C17 145.2(13) . .
N3 Sm1 N2 C17 84.9(14) . .
N1 Sm1 N2 C17 -171.6(15) . .
O1 Sm1 N2 C14 139.6(9) 2_765 .
O1 Sm1 N2 C14 133.7(9) . .
N4 Sm1 N2 C14 -45.0(11) . .
N3 Sm1 N2 C14 -105.2(8) . .
N1 Sm1 N2 C14 -1.8(7) . .
O1 Sm1 N3 C34 -77.5(10) 2_765 .
O1 Sm1 N3 C34 -111.1(9) . .
N2 Sm1 N3 C34 157.7(8) . .
N4 Sm1 N3 C34 1.7(8) . .
N1 Sm1 N3 C34 86.1(9) . .
O1 Sm1 N3 C22 92.2(12) 2_765 .
O1 Sm1 N3 C22 58.6(12) . .
N2 Sm1 N3 C22 -32.6(11) . .
N4 Sm1 N3 C22 171.4(12) . .
N1 Sm1 N3 C22 -104.2(11) . .
O1 Sm1 N4 C38 -62.7(14) 2_765 .
O1 Sm1 N4 C38 -57.3(15) . .
N2 Sm1 N4 C38 121.3(13) . .
N3 Sm1 N4 C38 -172.9(14) . .
N1 Sm1 N4 C38 81.1(13) . .
O1 Sm1 N4 C35 108.0(9) 2_765 .
O1 Sm1 N4 C35 113.4(9) . .
N2 Sm1 N4 C35 -68.0(11) . .
N3 Sm1 N4 C35 -2.2(7) . .
N1 Sm1 N4 C35 -108.2(8) . .
C13 N1 C1 C6 66.6(15) . .
Sm1 N1 C1 C6 -106.3(13) . .
C13 N1 C1 C2 -110.7(13) . .
Sm1 N1 C1 C2 76.5(13) . .
C6 C1 C2 C3 5.0(18) . .
N1 C1 C2 C3 -177.9(11) . .
C6 C1 C2 C10 -171.1(12) . .
N1 C1 C2 C10 6.0(17) . .
C1 C2 C3 C4 -2(2) . .
C10 C2 C3 C4 173.9(17) . .
C2 C3 C4 C5 1(3) . .
C3 C4 C5 C6 -2(3) . .
C2 C1 C6 C5 -6(2) . .
N1 C1 C6 C5 176.7(13) . .
C2 C1 C6 C7 176.3(13) . .
N1 C1 C6 C7 -0.8(19) . .
C4 C5 C6 C1 5(3) . .
C4 C5 C6 C7 -177.6(17) . .
C1 C6 C7 C8 -101.4(18) . .
C5 C6 C7 C8 81(2) . .
C1 C6 C7 C9 137.1(15) . .
C5 C6 C7 C9 -40(2) . .
C3 C2 C10 C11 46.3(17) . .
C1 C2 C10 C11 -137.8(13) . .
C3 C2 C10 C12 -82.7(18) . .
C1 C2 C10 C12 93.1(17) . .
C1 N1 C13 C14 -172.5(12) . .
Sm1 N1 C13 C14 2.1(16) . .
N1 C13 C14 N2 -4(2) . .
N1 C13 C14 C15 175.1(13) . .
C17 N2 C14 C13 177.6(13) . .
Sm1 N2 C14 C13 3.9(15) . .
C17 N2 C14 C15 -2.0(14) . .
Sm1 N2 C14 C15 -175.7(9) . .
C13 C14 C15 C16 -177.3(14) . .
N2 C14 C15 C16 2.3(16) . .
C14 C15 C16 C17 -1.7(17) . .
C14 N2 C17 C16 1.0(15) . .
Sm1 N2 C17 C16 171.1(10) . .
C14 N2 C17 C18 -178.5(12) . .
Sm1 N2 C17 C18 -8(2) . .
C15 C16 C17 N2 0.5(17) . .
C15 C16 C17 C18 179.9(14) . .
N2 C17 C18 C20 -161.6(17) . .
C16 C17 C18 C20 19(2) . .
N2 C17 C18 C19 87.4(19) . .
C16 C17 C18 C19 -92.0(19) . .
N2 C17 C18 C21 -40.6(18) . .
C16 C17 C18 C21 140.0(16) . .
C34 N3 C22 C23 71.5(14) . .
Sm1 N3 C22 C23 -98.1(14) . .
C34 N3 C22 C27 -112.3(13) . .
Sm1 N3 C22 C27 78.1(14) . .
C27 C22 C23 C24 0(2) . .
N3 C22 C23 C24 175.3(13) . .
C27 C22 C23 C31 -174.2(13) . .
N3 C22 C23 C31 1.5(19) . .
C22 C23 C24 C25 6(3) . .
C31 C23 C24 C25 179.5(19) . .
C23 C24 C25 C26 -8(3) . .
C24 C25 C26 C27 6(3) . .
C25 C26 C27 C22 -2(2) . .
C25 C26 C27 C28 171.2(16) . .
C23 C22 C27 C26 -1(2) . .
N3 C22 C27 C26 -177.1(12) . .
C23 C22 C27 C28 -173.8(13) . .
N3 C22 C27 C28 10.3(18) . .
C26 C27 C28 C29 -67(2) . .
C22 C27 C28 C29 104.9(18) . .
C26 C27 C28 C30 52.6(18) . .
C22 C27 C28 C30 -135.4(14) . .
C22 C23 C31 C32 -104.5(18) . .
C24 C23 C31 C32 82(2) . .
C22 C23 C31 C33 138.7(19) . .
C24 C23 C31 C33 -35(2) . .
C22 N3 C34 C35 -173.1(12) . .
Sm1 N3 C34 C35 -1.0(16) . .
C38 N4 C35 C34 176.7(12) . .
Sm1 N4 C35 C34 2.8(15) . .
C38 N4 C35 C36 1.5(15) . .
Sm1 N4 C35 C36 -172.5(9) . .
N3 C34 C35 N4 -1(2) . .
N3 C34 C35 C36 172.7(15) . .
N4 C35 C36 C37 -2.2(18) . .
C34 C35 C36 C37 -177.0(14) . .
C35 C36 C37 C38 2(2) . .
C35 N4 C38 C37 -0.2(15) . .
Sm1 N4 C38 C37 170.6(10) . .
C35 N4 C38 C39 -174.7(10) . .
Sm1 N4 C38 C39 -4(2) . .
C36 C37 C38 N4 -1.2(19) . .
C36 C37 C38 C39 172.1(15) . .
N4 C38 C39 C40' -79.0(15) . .
C37 C38 C39 C40' 108.2(17) . .
N4 C38 C39 C41 115.7(14) . .
C37 C38 C39 C41 -57(2) . .
N4 C38 C39 C40 -12.9(17) . .
C37 C38 C39 C40 174.3(16) . .
N4 C38 C39 C42' 152.5(12) . .
C37 C38 C39 C42' -20(2) . .
N4 C38 C39 C42 -128.2(13) . .
C37 C38 C39 C42 59.0(19) . .
N4 C38 C39 C41' 40.8(14) . .
C37 C38 C39 C41' -132.0(16) . .
